data_1552603
loop_
_publ_author_name
'Auranwiwat, Chiramet'
'Wongsomboon, Puttandon'
'Thaima, Thanaphat'
'Rattanajak, Roonglawan'
'Kamchonwongpaisan, Sumalee'
'Willis, Anthony C.'
'Laphookhieo, Surat'
'Pyne, Stephen G.'
'Limtharakul, Thunwadee'

_publ_section_title
;
 Polyoxygenated Cyclohexenes and Their Chlorinated Derivatives from the
 Leaves of Uvaria cherrevensis.
;
_journal_issue 1
_journal_name_full 'Journal of natural products'
_journal_page_first 101
_journal_page_last 110
_journal_paper_doi 10.1021/acs.jnatprod.8b00794
_journal_volume 82
_journal_year 2019
_chemical_absolute_configuration ad
_chemical_compound_source ' from U of Wollongong '
_chemical_formula_moiety 'C16 H17 Cl1 O6'
_chemical_formula_sum 'C16 H17 Cl O6'
_chemical_formula_weight 340.76
_space_group_IT_number 5
_space_group_name_Hall 'I 2y'
_space_group_name_H-M_alt 'I 1 2 1'
_symmetry_cell_setting monoclinic
_symmetry_space_group_name_Hall 'I 2y'
_symmetry_space_group_name_H-M 'I 1 2 1'
_atom_sites_solution_hydrogens difmap
_atom_sites_solution_primary direct
_audit_creation_date 18-07-17
_audit_creation_method CRYSTALS_ver_14.40
_audit_update_record
;
2018-07-17 - Report on C16 H17 Cl O6 
             by Anthony C. Willis
       for   Steve Pyne and Chiramet Auranwiwat

This is a re-collection  of pyn1806B

2018-07-17 - details of refinement in _refine_special_details below

2018-07-17 - passes checkcif tests with no significant warnings 

;
_cell_angle_alpha 90
_cell_angle_beta 95.528(4)
_cell_angle_gamma 90
_cell_formula_units_Z 4
_cell_length_a 13.5080(5)
_cell_length_b 5.3369(2)
_cell_length_c 22.2879(9)
_cell_measurement_reflns_used 9051
_cell_measurement_temperature 150
_cell_measurement_theta_max 73
_cell_measurement_theta_min 4
_cell_volume 1599.28(11)
_computing_cell_refinement 'CrysAlisPro 1.171.39.46 (Rigaku OD, 2018)'
_computing_data_collection 'CrysAlisPro 1.171.39.46 (Rigaku OD, 2018)'
_computing_data_reduction 'CrysAlisPro 1.171.39.46 (Rigaku OD, 2018)'
_computing_molecular_graphics 'PLATON (Spek, 2008)'
_computing_publication_material 'CRYSTALS (Betteridge et al., 2003)'
_computing_structure_refinement 'CRYSTALS (Betteridge et al., 2003)'
_computing_structure_solution 'SIR92 (Altomare et al., 1994)'
_diffrn_ambient_environment N~2~
_diffrn_ambient_temperature 150
_diffrn_detector 'CCD plate'
_diffrn_detector_type EosS2
_diffrn_measured_fraction_theta_full 1.000
_diffrn_measured_fraction_theta_max 0.994
_diffrn_measurement_device 'four-circle diffractometer'
_diffrn_measurement_device_type 'SuperNova, Dual, Cu at zero, EosS2'
_diffrn_measurement_method '\w scans'
_diffrn_radiation_monochromator mirror
_diffrn_radiation_probe x-ray
_diffrn_radiation_type 'Cu K\a'
_diffrn_radiation_wavelength 1.54184
_diffrn_reflns_av_R_equivalents 0.049
_diffrn_reflns_av_sigmaI/netI 0.0447
_diffrn_reflns_limit_h_max 16
_diffrn_reflns_limit_h_min -16
_diffrn_reflns_limit_k_max 5
_diffrn_reflns_limit_k_min -6
_diffrn_reflns_limit_l_max 27
_diffrn_reflns_limit_l_min -27
_diffrn_reflns_number 16146
_diffrn_reflns_theta_full 72.644
_diffrn_reflns_theta_max 74.127
_diffrn_reflns_theta_min 3.676
_diffrn_source 'micro-focus sealed X-ray tube'
_diffrn_source_type 'SuperNova (Cu) X-ray Source'
_diffrn_standards_number 0
_exptl_absorpt_coefficient_mu 2.379
_exptl_absorpt_correction_T_max 0.90
_exptl_absorpt_correction_T_min 0.64
_exptl_absorpt_correction_type multi-scan
_exptl_absorpt_process_details
;
CrysAlisPro 1.171.39.46 (Rigaku Oxford Diffraction, 2018)
Empirical absorption correction using spherical harmonics,
 implemented in SCALE3 ABSPACK scaling algorithm.
;
_exptl_crystal_colour colourless
_exptl_crystal_density_diffrn 1.415
_exptl_crystal_density_method 'not measured'
_exptl_crystal_description block
_exptl_crystal_F_000 712
_exptl_crystal_size_max 0.296
_exptl_crystal_size_mid 0.058
_exptl_crystal_size_min 0.042
_refine_diff_density_max 0.42
_refine_diff_density_min -0.44
_refine_ls_abs_structure_details 'Flack (1983), 1055 Friedel-pairs'
_refine_ls_abs_structure_Flack -0.02(3)
_refine_ls_extinction_method None
_refine_ls_goodness_of_fit_ref 1.0049
_refine_ls_hydrogen_treatment mixed
_refine_ls_matrix_type full
_refine_ls_number_parameters 215
_refine_ls_number_reflns 2862
_refine_ls_number_restraints 6
_refine_ls_R_factor_all 0.0573
_refine_ls_R_factor_gt 0.0560
_refine_ls_shift/su_max 0.0020308
_refine_ls_shift/su_mean 0.0000911
_refine_ls_structure_factor_coef Fsqd
_refine_ls_weighting_details
;
 Method= Modified Sheldrick 
 w=1/[\s^2^(F^2^) + ( 0.12P)^2^ + 0.74P] 
 ,where P=(max(Fo^2^,0) + 2Fc^2^)/3 
;
_refine_ls_weighting_scheme calc
_refine_ls_wR_factor_all 0.1611
_refine_ls_wR_factor_gt 0.1586
_refine_ls_wR_factor_ref 0.1611
_reflns_limit_h_max 16
_reflns_limit_h_min -16
_reflns_limit_k_max 5
_reflns_limit_k_min -6
_reflns_limit_l_max 27
_reflns_limit_l_min 0
_reflns_number_gt 2737
_reflns_number_total 2862
_reflns_threshold_expression I>2.0\s(I)
_oxford_diffrn_Wilson_B_factor 4.36
_oxford_diffrn_Wilson_scale 0.03
_oxford_refine_ls_r_factor_ref 0.0573
_oxford_refine_ls_scale 6.1(3)
_oxford_reflns_number_all 2862
_oxford_reflns_threshold_expression_ref I>-10.0\s(I)
_oxford_structure_analysis_title 'Z:\pyn1810SNQ\Tony_pyn1810SNQ_da At 11:46 on'
_cod_data_source_file np8b00794_si_005.cif
_cod_data_source_block pyn1810SNQ
_cod_original_sg_symbol_H-M 'I 1 2 1 '
_cod_original_formula_sum 'C16 H17 Cl1 O6'
_cod_database_code 1552603
_oxdiff_exptl_absorpt_empirical_details
;
Empirical correction (ABSPACK) includes:
- Absorption correction using spherical harmonics
- Frame scaling
- Detector area scaling
;

loop_
_symmetry_equiv_pos_as_xyz
x,y,z
x+1/2,y+1/2,z+1/2
-x,y,-z
-x+1/2,y+1/2,-z+1/2

loop_
_atom_site_label
_atom_site_type_symbol
_atom_site_fract_x
_atom_site_fract_y
_atom_site_fract_z
_atom_site_U_iso_or_equiv
_atom_site_occupancy
_atom_site_adp_type
_atom_site_refinement_flags_posn
Cl1 Cl 0.75279(9) 0.7574(3) 0.69664(4) 0.0828 1.0000 Uani .
O1 O 0.63370(15) 0.3935(4) 0.55167(10) 0.0465 1.0000 Uani D
O2 O 0.64114(18) 0.8952(5) 0.50080(10) 0.0529 1.0000 Uani D
O3 O 0.52304(15) 0.5471(4) 0.64678(9) 0.0475 1.0000 Uani .
O4 O 0.41520(17) 0.4000(6) 0.57158(10) 0.0566 1.0000 Uani .
O5 O 0.85064(18) 0.8635(5) 0.49220(11) 0.0592 1.0000 Uani .
O6 O 0.8721(2) 0.6088(5) 0.41500(12) 0.0677 1.0000 Uani .
C1 C 0.8595(2) 0.5253(8) 0.5640(2) 0.0659 1.0000 Uani .
C2 C 0.8318(3) 0.4529(8) 0.6169(2) 0.0656 1.0000 Uani .
C3 C 0.7332(2) 0.5197(7) 0.63747(15) 0.0534 1.0000 Uani .
C4 C 0.6593(2) 0.6135(5) 0.58570(13) 0.0398 1.0000 Uani D
C5 C 0.7109(2) 0.8017(5) 0.54754(13) 0.0426 1.0000 Uani D
C6 C 0.7943(2) 0.6693(6) 0.51968(16) 0.0518 1.0000 Uani .
C7 C 0.5639(2) 0.7242(6) 0.60672(15) 0.0487 1.0000 Uani .
C8 C 0.4505(2) 0.3929(6) 0.62359(13) 0.0436 1.0000 Uani .
C9 C 0.41764(18) 0.2162(6) 0.66878(12) 0.0410 1.0000 Uani .
C10 C 0.4565(2) 0.2224(7) 0.72906(14) 0.0500 1.0000 Uani .
C11 C 0.4233(3) 0.0525(8) 0.76917(14) 0.0561 1.0000 Uani .
C12 C 0.3527(2) -0.1263(7) 0.74993(15) 0.0547 1.0000 Uani .
C13 C 0.3150(2) -0.1356(7) 0.69023(14) 0.0499 1.0000 Uani .
C14 C 0.3474(2) 0.0365(7) 0.64972(13) 0.0451 1.0000 Uani .
C15 C 0.8836(2) 0.8077(6) 0.43864(14) 0.0474 1.0000 Uani .
C16 C 0.9360(3) 1.0227(8) 0.41353(18) 0.0607 1.0000 Uani .
H1 H 0.613(3) 0.435(5) 0.5166(10) 0.0717 1.0000 Uiso D
H2 H 0.659(2) 1.036(5) 0.4894(13) 0.0800 1.0000 Uiso D
H11 H 0.9224 0.4821 0.5537 0.0799 1.0000 Uiso R
H21 H 0.8746 0.3568 0.6435 0.0804 1.0000 Uiso R
H31 H 0.7038 0.3700 0.6540 0.0658 1.0000 Uiso R
H51 H 0.7353 0.9421 0.5728 0.0520 1.0000 Uiso R
H61 H 0.7631 0.5602 0.4885 0.0635 1.0000 Uiso R
H71 H 0.5152 0.7583 0.5719 0.0583 1.0000 Uiso R
H72 H 0.5778 0.8790 0.6285 0.0584 1.0000 Uiso R
H101 H 0.5035 0.3393 0.7430 0.0606 1.0000 Uiso R
H111 H 0.4490 0.0556 0.8086 0.0678 1.0000 Uiso R
H121 H 0.3308 -0.2391 0.7768 0.0656 1.0000 Uiso R
H131 H 0.2694 -0.2585 0.6779 0.0592 1.0000 Uiso R
H141 H 0.3216 0.0349 0.6092 0.0529 1.0000 Uiso DR
H161 H 0.8984 1.1723 0.4170 0.0918 1.0000 Uiso R
H162 H 0.9986 1.0432 0.4350 0.0919 1.0000 Uiso R
H163 H 0.9456 0.9966 0.3721 0.0919 1.0000 Uiso R

loop_
_atom_site_aniso_label
_atom_site_aniso_U_11
_atom_site_aniso_U_22
_atom_site_aniso_U_33
_atom_site_aniso_U_23
_atom_site_aniso_U_13
_atom_site_aniso_U_12
Cl1 0.1052(8) 0.0810(8) 0.0609(5) -0.0047(5) 0.0017(4) -0.0129(7)
O1 0.0520(11) 0.0282(10) 0.0623(11) -0.0057(9) 0.0204(9) -0.0042(9)
O2 0.0662(13) 0.0329(11) 0.0611(12) 0.0050(10) 0.0136(9) -0.0022(10)
O3 0.0474(10) 0.0407(12) 0.0576(11) -0.0022(10) 0.0211(8) -0.0027(9)
O4 0.0538(11) 0.0611(15) 0.0552(11) 0.0141(11) 0.0057(9) -0.0056(11)
O5 0.0624(13) 0.0424(13) 0.0779(14) -0.0099(11) 0.0333(11) -0.0179(11)
O6 0.0950(19) 0.0422(14) 0.0719(15) -0.0027(12) 0.0386(14) -0.0046(13)
C1 0.0431(15) 0.0438(19) 0.114(3) 0.007(2) 0.0244(17) 0.0015(14)
C2 0.0462(16) 0.053(2) 0.097(3) 0.0120(19) 0.0035(16) 0.0030(15)
C3 0.0541(16) 0.0440(18) 0.0623(17) 0.0053(15) 0.0071(13) -0.0002(14)
C4 0.0431(12) 0.0252(12) 0.0530(13) -0.0007(11) 0.0137(10) 0.0002(10)
C5 0.0465(13) 0.0276(13) 0.0552(13) -0.0024(11) 0.0123(11) -0.0035(11)
C6 0.0504(15) 0.0347(16) 0.0743(18) -0.0037(14) 0.0265(14) -0.0082(13)
C7 0.0524(14) 0.0303(15) 0.0668(16) 0.0016(13) 0.0234(12) 0.0021(12)
C8 0.0400(12) 0.0380(15) 0.0548(14) 0.0022(12) 0.0157(10) 0.0047(12)
C9 0.0369(11) 0.0399(15) 0.0487(12) 0.0007(11) 0.0168(9) 0.0067(11)
C10 0.0487(14) 0.0484(18) 0.0543(14) -0.0023(14) 0.0120(11) -0.0012(13)
C11 0.0602(17) 0.065(2) 0.0451(14) 0.0038(14) 0.0150(12) 0.0010(16)
C12 0.0569(16) 0.0496(18) 0.0616(16) 0.0093(15) 0.0262(13) 0.0024(15)
C13 0.0441(13) 0.0446(17) 0.0640(17) 0.0002(14) 0.0198(12) -0.0006(13)
C14 0.0423(12) 0.0451(16) 0.0500(14) 0.0002(12) 0.0153(10) 0.0026(12)
C15 0.0399(12) 0.0405(17) 0.0638(16) 0.0080(13) 0.0146(11) 0.0037(11)
C16 0.0609(17) 0.047(2) 0.076(2) 0.0129(17) 0.0197(15) -0.0041(16)

loop_
_atom_type_symbol
_atom_type_scat_dispersion_real
_atom_type_scat_dispersion_imag
_atom_type_scat_Cromer_Mann_a1
_atom_type_scat_Cromer_Mann_b1
_atom_type_scat_Cromer_Mann_a2
_atom_type_scat_Cromer_Mann_b2
_atom_type_scat_Cromer_Mann_a3
_atom_type_scat_Cromer_Mann_b3
_atom_type_scat_Cromer_Mann_a4
_atom_type_scat_Cromer_Mann_b4
_atom_type_scat_Cromer_Mann_c
_atom_type_scat_source
C 0.0181 0.0091 2.3100 20.8439 1.0200 10.2075 1.5886 0.5687 0.8650 51.6512 0.2156 'International Tables Vol C 4.2.6.8 and 6.1.1.4'
H 0.0000 0.0000 0.4930 10.5109 0.3229 26.1257 0.1402 3.1424 0.0408 57.7998 0.0030 'International Tables Vol C 4.2.6.8 and 6.1.1.4'
Cl 0.3639 0.7018 11.4604 0.0104 7.1964 1.1662 6.2556 18.5194 1.6455 47.7784 -9.5574 'International Tables Vol C 4.2.6.8 and 6.1.1.4'
O 0.0492 0.0322 3.0485 13.2771 2.2868 5.7011 1.5463 0.3239 0.8670 32.9089 0.2508 'International Tables Vol C 4.2.6.8 and 6.1.1.4'

loop_
_geom_angle_atom_site_label_1
_geom_angle_atom_site_label_2
_geom_angle_atom_site_label_3
_geom_angle
_geom_angle_publ_flag
C4 O1 H1 108.8(18) no
C5 O2 H2 110.3(17) no
C7 O3 C8 118.1(2) yes
C6 O5 C15 116.5(3) yes
C2 C1 C6 123.0(3) yes
C2 C1 H11 119.3 no
C6 C1 H11 117.7 no
C1 C2 C3 122.6(3) yes
C1 C2 H21 120.7 no
C3 C2 H21 116.7 no
Cl1 C3 C2 108.4(3) yes
Cl1 C3 C4 110.7(2) yes
C2 C3 C4 112.4(3) yes
Cl1 C3 H31 109.3 no
C2 C3 H31 109.0 no
C4 C3 H31 106.9 no
C3 C4 O1 103.8(2) yes
C3 C4 C5 109.5(2) yes
O1 C4 C5 110.3(2) yes
C3 C4 C7 113.7(2) yes
O1 C4 C7 108.3(2) yes
C5 C4 C7 111.1(2) yes
C4 C5 O2 109.4(2) yes
C4 C5 C6 108.6(2) yes
O2 C5 C6 109.2(3) yes
C4 C5 H51 109.4 no
O2 C5 H51 108.4 no
C6 C5 H51 111.7 no
C5 C6 C1 112.9(3) yes
C5 C6 O5 106.3(2) yes
C1 C6 O5 110.5(3) yes
C5 C6 H61 106.5 no
C1 C6 H61 110.8 no
O5 C6 H61 109.6 no
C4 C7 O3 108.6(2) yes
C4 C7 H71 110.4 no
O3 C7 H71 110.0 no
C4 C7 H72 110.8 no
O3 C7 H72 108.4 no
H71 C7 H72 108.7 no
O3 C8 O4 123.7(3) yes
O3 C8 C9 112.6(2) yes
O4 C8 C9 123.7(3) yes
C8 C9 C10 122.1(3) yes
C8 C9 C14 118.3(3) yes
C10 C9 C14 119.6(3) yes
C9 C10 C11 119.5(3) yes
C9 C10 H101 121.6 no
C11 C10 H101 118.9 no
C10 C11 C12 120.6(3) yes
C10 C11 H111 119.6 no
C12 C11 H111 119.8 no
C11 C12 C13 120.1(3) yes
C11 C12 H121 120.3 no
C13 C12 H121 119.6 no
C12 C13 C14 119.6(3) yes
C12 C13 H131 119.1 no
C14 C13 H131 121.3 no
C13 C14 C9 120.5(3) yes
C13 C14 H141 120.7 no
C9 C14 H141 118.8 no
O5 C15 O6 123.4(3) yes
O5 C15 C16 111.9(3) yes
O6 C15 C16 124.7(3) yes
C15 C16 H161 109.9 no
C15 C16 H162 109.7 no
H161 C16 H162 108.8 no
C15 C16 H163 111.5 no
H161 C16 H163 108.9 no
H162 C16 H163 108.0 no

loop_
_geom_bond_atom_site_label_1
_geom_bond_atom_site_label_2
_geom_bond_distance
_geom_bond_publ_flag
Cl1 C3 1.830(4) yes
O1 C4 1.422(4) yes
O1 H1 0.833(18) no
O2 C5 1.426(4) yes
O2 H2 0.836(19) no
O3 C7 1.446(4) yes
O3 C8 1.344(4) yes
O4 C8 1.211(4) yes
O5 C6 1.455(3) yes
O5 C15 1.347(4) yes
O6 C15 1.188(4) yes
C1 C2 1.328(5) yes
C1 C6 1.474(5) yes
C1 H11 0.931 no
C2 C3 1.493(5) yes
C2 H21 0.941 no
C3 C4 1.536(4) yes
C3 H31 0.980 no
C4 C5 1.527(4) yes
C4 C7 1.530(4) yes
C5 C6 1.513(4) yes
C5 H51 0.975 no
C6 H61 0.970 no
C7 H71 0.985 no
C7 H72 0.968 no
C8 C9 1.479(4) yes
C9 C10 1.395(4) yes
C9 C14 1.387(4) yes
C10 C11 1.379(5) yes
C10 H101 0.922 no
C11 C12 1.387(6) yes
C11 H111 0.913 no
C12 C13 1.379(5) yes
C12 H121 0.918 no
C13 C14 1.388(4) yes
C13 H131 0.923 no
C14 H141 0.936 no
C15 C16 1.486(4) yes
C16 H161 0.953 no
C16 H162 0.937 no
C16 H163 0.955 no

loop_
_geom_contact_atom_site_label_1
_geom_contact_atom_site_label_2
_geom_contact_distance
_geom_contact_site_symmetry_2
_geom_contact_publ_flag
Cl1 O3 3.386(2) . no
Cl1 Cl1 3.5803(19) 4_656 no
Cl1 Cl1 3.5803(19) 4_646 no
O1 O2 2.897(3) 1_545 no
O1 O2 2.913(3) . no
O1 O3 2.830(3) . no
O1 O4 3.027(3) . no
O1 C1 3.116(4) . no
O1 C5 3.330(3) 1_545 no
O1 C8 3.075(3) . no
O1 O4 2.763(3) 3_656 no
O2 O4 3.151(4) 3_656 no
O2 O5 2.860(3) . no
O2 O4 3.194(4) 3_666 no
O6 C16 3.246(5) 1_545 no
O6 C1 3.371(5) . no
O6 C11 3.401(4) 2_554 no
C7 C14 3.576(4) 1_565 no
C8 C13 3.523(4) 1_565 no

loop_
_geom_hbond_atom_site_label_D
_geom_hbond_atom_site_label_H
_geom_hbond_atom_site_label_A
_geom_hbond_site_symmetry_A
_geom_hbond_angle_DHA
_geom_hbond_distance_DH
_geom_hbond_distance_HA
_geom_hbond_distance_DA
_geom_hbond_publ_flag
O1 H1 O4 3_656 157(3) 0.83(2) 1.98(2) 2.763(5) yes
O2 H2 O4 3_666 138(2) 0.84(2) 2.52(2) 3.194(5) yes

loop_
_geom_torsion_atom_site_label_1
_geom_torsion_atom_site_label_2
_geom_torsion_atom_site_label_3
_geom_torsion_atom_site_label_4
_geom_torsion
_geom_torsion_publ_flag
C8 O3 C7 C4 -96.9(3) no
C7 O3 C8 O4 -2.7(4) no
C7 O3 C8 C9 178.2(2) no
C15 O5 C6 C1 96.5(3) no
C15 O5 C6 C5 -140.7(3) no
C6 O5 C15 O6 -3.0(4) no
C6 O5 C15 C16 177.4(3) no
C6 C1 C2 C3 -2.5(6) no
C2 C1 C6 O5 139.1(4) no
C2 C1 C6 C5 20.2(5) no
C1 C2 C3 Cl1 -107.1(4) no
C1 C2 C3 C4 15.7(5) no
Cl1 C3 C4 O1 -166.35(18) no
Cl1 C3 C4 C5 75.9(3) no
Cl1 C3 C4 C7 -49.0(3) no
C2 C3 C4 O1 72.2(3) no
C2 C3 C4 C5 -45.5(4) no
C2 C3 C4 C7 -170.4(3) no
O1 C4 C5 O2 68.4(3) no
O1 C4 C5 C6 -50.7(3) no
C3 C4 C5 O2 -177.9(2) no
C3 C4 C5 C6 62.9(3) no
C7 C4 C5 O2 -51.6(3) no
C7 C4 C5 C6 -170.7(2) no
O1 C4 C7 O3 63.8(3) no
C3 C4 C7 O3 -51.0(3) no
C5 C4 C7 O3 -175.1(2) no
O2 C5 C6 O5 69.8(3) no
O2 C5 C6 C1 -169.0(3) no
C4 C5 C6 O5 -171.0(2) no
C4 C5 C6 C1 -49.7(3) no
O3 C8 C9 C10 2.6(4) no
O3 C8 C9 C14 -176.1(3) no
O4 C8 C9 C10 -176.6(3) no
O4 C8 C9 C14 4.8(5) no
C8 C9 C10 C11 -179.8(3) no
C14 C9 C10 C11 -1.1(5) no
C8 C9 C14 C13 179.2(3) no
C10 C9 C14 C13 0.5(5) no
C9 C10 C11 C12 0.9(5) no
C10 C11 C12 C13 0.0(6) no
C11 C12 C13 C14 -0.6(5) no
C12 C13 C14 C9 0.4(5) no
